data_7156385
loop_
_publ_author_name
'Zhang, Xiao-Yu'
'Yang, Song'
'Wei, Yin'
'Shi, Min'

_publ_section_title
;
 Thermally-induced intramolecular [2 + 2] cycloaddition of
 acrylamide-tethered alkylidenecyclopropanes.
;
_journal_issue 35
_journal_name_full 'Organic &amp; biomolecular chemistry'
_journal_page_first 6399
_journal_page_last 6404
_journal_paper_doi 10.1039/c8ob01765d
_journal_volume 16
_journal_year 2018
_chemical_formula_sum 'C21 H21 N O'
_chemical_formula_weight 303.39
_space_group_crystal_system triclinic
_space_group_IT_number 2
_space_group_name_Hall '-P 1'
_space_group_name_H-M_alt 'P -1'
_symmetry_space_group_name_Hall '-P 1'
_symmetry_space_group_name_H-M 'P -1'
_atom_sites_solution_hydrogens geom
_audit_creation_method SHELXL-2013
_audit_update_record
;
2017-10-13 deposited with the CCDC.
2018-08-21 downloaded from the CCDC.
;
_cell_angle_alpha 78.0810(10)
_cell_angle_beta 70.1660(10)
_cell_angle_gamma 77.5270(10)
_cell_formula_units_Z 2
_cell_length_a 9.4746(4)
_cell_length_b 9.4905(4)
_cell_length_c 9.7931(4)
_cell_measurement_reflns_used 9952
_cell_measurement_temperature 296(2)
_cell_measurement_theta_max 54.952
_cell_measurement_theta_min 4.629
_cell_volume 800.24(6)
_computing_cell_refinement 'Bruker SAINT'
_computing_data_collection 'Bruker APEX2'
_computing_data_reduction 'Bruker SAINT'
_computing_molecular_graphics 'Bruker SHELXTL'
_computing_publication_material 'Bruker SHELXTL'
_computing_structure_refinement 'SHELXL-2013 (Sheldrick, 2013)'
_computing_structure_solution 'SHELXS-97 (Sheldrick 2008)'
_diffrn_ambient_temperature 296(2)
_diffrn_measured_fraction_theta_full 0.989
_diffrn_measured_fraction_theta_max 0.989
_diffrn_measurement_device_type 'Bruker APEX-II CCD'
_diffrn_measurement_method '\f and \w scans'
_diffrn_radiation_type MoK\a
_diffrn_radiation_wavelength 0.71073
_diffrn_reflns_av_R_equivalents 0.0604
_diffrn_reflns_av_unetI/netI 0.0395
_diffrn_reflns_Laue_measured_fraction_full 0.989
_diffrn_reflns_Laue_measured_fraction_max 0.989
_diffrn_reflns_limit_h_max 11
_diffrn_reflns_limit_h_min -11
_diffrn_reflns_limit_k_max 11
_diffrn_reflns_limit_k_min -11
_diffrn_reflns_limit_l_max 11
_diffrn_reflns_limit_l_min -11
_diffrn_reflns_number 15745
_diffrn_reflns_point_group_measured_fraction_full 0.989
_diffrn_reflns_point_group_measured_fraction_max 0.989
_diffrn_reflns_theta_full 25.242
_diffrn_reflns_theta_max 25.498
_diffrn_reflns_theta_min 3.454
_exptl_absorpt_coefficient_mu 0.077
_exptl_absorpt_correction_T_max 0.7456
_exptl_absorpt_correction_T_min 0.5462
_exptl_absorpt_correction_type multi-scan
_exptl_absorpt_process_details sadabs
_exptl_crystal_colour colorless
_exptl_crystal_density_diffrn 1.259
_exptl_crystal_description prismatic
_exptl_crystal_F_000 324
_exptl_crystal_size_max 0.200
_exptl_crystal_size_mid 0.160
_exptl_crystal_size_min 0.110
_refine_diff_density_max 0.266
_refine_diff_density_min -0.178
_refine_diff_density_rms 0.031
_refine_ls_extinction_coef 0.25(2)
_refine_ls_extinction_expression Fc^*^=kFc[1+0.001xFc^2^\l^3^/sin(2\q)]^-1/4^
_refine_ls_extinction_method SHELXL
_refine_ls_goodness_of_fit_ref 1.035
_refine_ls_hydrogen_treatment constr
_refine_ls_matrix_type full
_refine_ls_number_parameters 211
_refine_ls_number_reflns 2954
_refine_ls_number_restraints 0
_refine_ls_restrained_S_all 1.035
_refine_ls_R_factor_all 0.0535
_refine_ls_R_factor_gt 0.0454
_refine_ls_shift/su_max 0.000
_refine_ls_shift/su_mean 0.000
_refine_ls_structure_factor_coef Fsqd
_refine_ls_weighting_details 'w=1/[\s^2^(Fo^2^)+(0.0414P)^2^+0.2819P] where P=(Fo^2^+2Fc^2^)/3'
_refine_ls_weighting_scheme calc
_refine_ls_wR_factor_gt 0.1083
_refine_ls_wR_factor_ref 0.1159
_reflns_Friedel_coverage 0.000
_reflns_number_gt 2548
_reflns_number_total 2954
_reflns_threshold_expression 'I > 2\s(I)'
_cod_data_source_file c8ob01765d2.cif
_cod_data_source_block mo_d8v17452_0m
_cod_depositor_comments 'Adding full bibliography for 7156384--7156385.cif.'
_cod_database_code 7156385
_shelx_space_group_comment
; 
The symmetry employed for this shelxl refinement is uniquely defined 
by the following loop, which should always be used as a source of 
symmetry information in preference to the above space-group names. 
They are only intended as comments. 
;
_shelx_estimated_absorpt_t_min 0.985
_shelx_estimated_absorpt_t_max 0.992
_shelxl_version_number 2013-4

loop_
_space_group_symop_operation_xyz
'x, y, z'
'-x, -y, -z'

loop_
_atom_site_label
_atom_site_type_symbol
_atom_site_fract_x
_atom_site_fract_y
_atom_site_fract_z
_atom_site_U_iso_or_equiv
_atom_site_adp_type
_atom_site_occupancy
_atom_site_site_symmetry_order
_atom_site_calc_flag
_atom_site_refinement_flags_posn
_atom_site_refinement_flags_adp
N1 N 0.18861(14) 0.48372(13) 0.19361(14) 0.0378(3) Uani 1 1 d . .
O1 O 0.19558(17) 0.41857(16) -0.01691(15) 0.0697(4) Uani 1 1 d . .
C1 C 0.24430(18) 0.39556(17) 0.08740(17) 0.0400(4) Uani 1 1 d . .
C2 C 0.37001(16) 0.26820(15) 0.09623(15) 0.0325(3) Uani 1 1 d . .
C3 C 0.30386(18) 0.12449(17) 0.12696(17) 0.0407(4) Uani 1 1 d . .
H3A H 0.2084 0.1369 0.1064 0.049 Uiso 1 1 calc R U
H3B H 0.3757 0.0452 0.0813 0.049 Uiso 1 1 calc R U
C4 C 0.28612(16) 0.11650(15) 0.28782(16) 0.0339(3) Uani 1 1 d . .
C5 C 0.13642(18) 0.12526(19) 0.40614(19) 0.0471(4) Uani 1 1 d . .
H5A H 0.0482 0.1155 0.3819 0.056 Uiso 1 1 calc R U
H5B H 0.1165 0.1915 0.4762 0.056 Uiso 1 1 calc R U
C6 C 0.2557(2) -0.00675(18) 0.41055(19) 0.0490(4) Uani 1 1 d . .
H6A H 0.3077 -0.0201 0.4833 0.059 Uiso 1 1 calc R U
H6B H 0.2394 -0.0962 0.3891 0.059 Uiso 1 1 calc R U
C7 C 0.39859(15) 0.22565(14) 0.25112(15) 0.0288(3) Uani 1 1 d . .
C8 C 0.34587(15) 0.34514(15) 0.34563(15) 0.0304(3) Uani 1 1 d . .
C9 C 0.38748(18) 0.33088(18) 0.47121(17) 0.0398(4) Uani 1 1 d . .
H9 H 0.4536 0.2484 0.4938 0.048 Uiso 1 1 calc R U
C10 C 0.3335(2) 0.4358(2) 0.56391(19) 0.0502(4) Uani 1 1 d . .
H10 H 0.3608 0.4230 0.6489 0.060 Uiso 1 1 calc R U
C11 C 0.2393(2) 0.5587(2) 0.5284(2) 0.0553(5) Uani 1 1 d . .
H11 H 0.2052 0.6316 0.5880 0.066 Uiso 1 1 calc R U
C12 C 0.1945(2) 0.57563(18) 0.40562(19) 0.0479(4) Uani 1 1 d . .
H12 H 0.1304 0.6598 0.3830 0.057 Uiso 1 1 calc R U
C13 C 0.24415(16) 0.46797(15) 0.31449(16) 0.0331(3) Uani 1 1 d . .
C14 C 0.0662(2) 0.6042(2) 0.1780(2) 0.0561(5) Uani 1 1 d . .
H14A H 0.1057 0.6945 0.1479 0.084 Uiso 1 1 calc R U
H14B H -0.0128 0.6075 0.2704 0.084 Uiso 1 1 calc R U
H14C H 0.0256 0.5893 0.1056 0.084 Uiso 1 1 calc R U
C15 C 0.50419(18) 0.28940(18) -0.04187(16) 0.0423(4) Uani 1 1 d . .
H15A H 0.4716 0.3002 -0.1267 0.064 Uiso 1 1 calc R U
H15B H 0.5825 0.2061 -0.0427 0.064 Uiso 1 1 calc R U
H15C H 0.5430 0.3753 -0.0433 0.064 Uiso 1 1 calc R U
C16 C 0.56327(16) 0.15470(15) 0.23392(15) 0.0319(3) Uani 1 1 d . .
C17 C 0.61115(18) 0.00566(16) 0.23374(17) 0.0392(4) Uani 1 1 d . .
H17 H 0.5399 -0.0552 0.2520 0.047 Uiso 1 1 calc R U
C18 C 0.7637(2) -0.05400(19) 0.20678(19) 0.0496(4) Uani 1 1 d . .
H18 H 0.7935 -0.1540 0.2066 0.059 Uiso 1 1 calc R U
C19 C 0.87093(19) 0.0336(2) 0.18037(19) 0.0515(5) Uani 1 1 d . .
H19 H 0.9730 -0.0067 0.1628 0.062 Uiso 1 1 calc R U
C20 C 0.82581(18) 0.1817(2) 0.18022(18) 0.0471(4) Uani 1 1 d . .
H20 H 0.8978 0.2416 0.1625 0.056 Uiso 1 1 calc R U
C21 C 0.67402(17) 0.24181(17) 0.20631(17) 0.0387(4) Uani 1 1 d . .
H21 H 0.6453 0.3420 0.2054 0.046 Uiso 1 1 calc R U

loop_
_atom_site_aniso_label
_atom_site_aniso_U_11
_atom_site_aniso_U_22
_atom_site_aniso_U_33
_atom_site_aniso_U_23
_atom_site_aniso_U_13
_atom_site_aniso_U_12
N1 0.0340(7) 0.0352(7) 0.0416(7) -0.0041(5) -0.0136(6) 0.0015(5)
O1 0.0742(9) 0.0835(10) 0.0626(9) -0.0222(7) -0.0473(8) 0.0179(8)
C1 0.0393(8) 0.0435(9) 0.0401(9) -0.0056(7) -0.0179(7) -0.0039(7)
C2 0.0346(7) 0.0347(7) 0.0310(7) -0.0077(6) -0.0122(6) -0.0054(6)
C3 0.0444(9) 0.0412(8) 0.0430(9) -0.0130(7) -0.0137(7) -0.0136(7)
C4 0.0331(7) 0.0320(7) 0.0377(8) -0.0077(6) -0.0085(6) -0.0086(6)
C5 0.0365(8) 0.0517(10) 0.0497(10) -0.0101(8) -0.0033(7) -0.0139(7)
C6 0.0546(10) 0.0386(9) 0.0497(10) -0.0002(7) -0.0089(8) -0.0166(8)
C7 0.0306(7) 0.0269(7) 0.0302(7) -0.0059(5) -0.0100(6) -0.0047(5)
C8 0.0289(7) 0.0306(7) 0.0324(7) -0.0072(6) -0.0073(6) -0.0075(6)
C9 0.0419(8) 0.0433(9) 0.0377(8) -0.0092(7) -0.0149(7) -0.0064(7)
C10 0.0581(11) 0.0609(11) 0.0397(9) -0.0198(8) -0.0152(8) -0.0138(9)
C11 0.0628(11) 0.0516(10) 0.0536(11) -0.0303(9) -0.0078(9) -0.0081(9)
C12 0.0493(10) 0.0354(8) 0.0547(10) -0.0159(7) -0.0102(8) 0.0010(7)
C13 0.0317(7) 0.0303(7) 0.0353(8) -0.0061(6) -0.0060(6) -0.0066(6)
C14 0.0455(10) 0.0505(10) 0.0632(12) -0.0049(9) -0.0192(9) 0.0124(8)
C15 0.0462(9) 0.0462(9) 0.0330(8) -0.0059(7) -0.0089(7) -0.0090(7)
C16 0.0324(7) 0.0351(8) 0.0285(7) -0.0068(6) -0.0105(6) -0.0020(6)
C17 0.0392(8) 0.0358(8) 0.0410(8) -0.0098(6) -0.0116(7) 0.0000(6)
C18 0.0484(10) 0.0461(9) 0.0482(10) -0.0132(8) -0.0155(8) 0.0119(8)
C19 0.0336(8) 0.0697(12) 0.0460(10) -0.0145(8) -0.0115(7) 0.0072(8)
C20 0.0347(8) 0.0673(11) 0.0418(9) -0.0089(8) -0.0125(7) -0.0113(8)
C21 0.0376(8) 0.0413(8) 0.0393(8) -0.0074(7) -0.0139(7) -0.0062(7)

loop_
_atom_type_symbol
_atom_type_description
_atom_type_scat_dispersion_real
_atom_type_scat_dispersion_imag
_atom_type_scat_source
C C 0.0033 0.0016 'International Tables Vol C Tables 4.2.6.8 and 6.1.1.4'
H H 0.0000 0.0000 'International Tables Vol C Tables 4.2.6.8 and 6.1.1.4'
N N 0.0061 0.0033 'International Tables Vol C Tables 4.2.6.8 and 6.1.1.4'
O O 0.0106 0.0060 'International Tables Vol C Tables 4.2.6.8 and 6.1.1.4'

loop_
_geom_angle_atom_site_label_1
_geom_angle_atom_site_label_2
_geom_angle_atom_site_label_3
_geom_angle
C1 N1 C13 124.18(12)
C1 N1 C14 117.00(13)
C13 N1 C14 118.81(13)
O1 C1 N1 120.92(14)
O1 C1 C2 118.91(14)
N1 C1 C2 120.17(13)
C1 C2 C15 107.84(12)
C1 C2 C3 108.45(12)
C15 C2 C3 116.87(12)
C1 C2 C7 114.67(11)
C15 C2 C7 119.31(12)
C3 C2 C7 88.49(10)
C4 C3 C2 88.59(10)
C4 C3 H3A 113.9
C2 C3 H3A 113.9
C4 C3 H3B 113.9
C2 C3 H3B 113.9
H3A C3 H3B 111.1
C6 C4 C5 60.27(11)
C6 C4 C3 130.13(13)
C5 C4 C3 123.90(13)
C6 C4 C7 129.51(13)
C5 C4 C7 124.33(12)
C3 C4 C7 91.31(11)
C4 C5 C6 59.76(10)
C4 C5 H5A 117.8
C6 C5 H5A 117.8
C4 C5 H5B 117.8
C6 C5 H5B 117.8
H5A C5 H5B 114.9
C4 C6 C5 59.97(10)
C4 C6 H6A 117.8
C5 C6 H6A 117.8
C4 C6 H6B 117.8
C5 C6 H6B 117.8
H6A C6 H6B 114.9
C8 C7 C16 112.87(11)
C8 C7 C4 114.52(11)
C16 C7 C4 114.54(11)
C8 C7 C2 115.46(11)
C16 C7 C2 110.65(11)
C4 C7 C2 86.21(10)
C9 C8 C13 118.50(13)
C9 C8 C7 121.04(13)
C13 C8 C7 120.28(12)
C10 C9 C8 121.94(15)
C10 C9 H9 119.0
C8 C9 H9 119.0
C11 C10 C9 118.85(16)
C11 C10 H10 120.6
C9 C10 H10 120.6
C10 C11 C12 120.69(15)
C10 C11 H11 119.7
C12 C11 H11 119.7
C11 C12 C13 120.76(16)
C11 C12 H12 119.6
C13 C12 H12 119.6
C12 C13 C8 119.14(14)
C12 C13 N1 119.67(14)
C8 C13 N1 121.18(12)
N1 C14 H14A 109.5
N1 C14 H14B 109.5
H14A C14 H14B 109.5
N1 C14 H14C 109.5
H14A C14 H14C 109.5
H14B C14 H14C 109.5
C2 C15 H15A 109.5
C2 C15 H15B 109.5
H15A C15 H15B 109.5
C2 C15 H15C 109.5
H15A C15 H15C 109.5
H15B C15 H15C 109.5
C17 C16 C21 117.53(14)
C17 C16 C7 122.53(13)
C21 C16 C7 119.77(12)
C16 C17 C18 121.07(15)
C16 C17 H17 119.5
C18 C17 H17 119.5
C19 C18 C17 120.49(16)
C19 C18 H18 119.8
C17 C18 H18 119.8
C18 C19 C20 119.36(15)
C18 C19 H19 120.3
C20 C19 H19 120.3
C19 C20 C21 120.38(16)
C19 C20 H20 119.8
C21 C20 H20 119.8
C20 C21 C16 121.17(15)
C20 C21 H21 119.4
C16 C21 H21 119.4

loop_
_geom_bond_atom_site_label_1
_geom_bond_atom_site_label_2
_geom_bond_distance
N1 C1 1.363(2)
N1 C13 1.4200(19)
N1 C14 1.4662(19)
O1 C1 1.2201(19)
C1 C2 1.514(2)
C2 C15 1.522(2)
C2 C3 1.554(2)
C2 C7 1.5860(19)
C3 C4 1.514(2)
C3 H3A 0.9700
C3 H3B 0.9700
C4 C6 1.492(2)
C4 C5 1.495(2)
C4 C7 1.5494(19)
C5 C6 1.499(2)
C5 H5A 0.9700
C5 H5B 0.9700
C6 H6A 0.9700
C6 H6B 0.9700
C7 C8 1.5058(19)
C7 C16 1.5268(19)
C8 C9 1.387(2)
C8 C13 1.396(2)
C9 C10 1.384(2)
C9 H9 0.9300
C10 C11 1.368(3)
C10 H10 0.9300
C11 C12 1.374(3)
C11 H11 0.9300
C12 C13 1.395(2)
C12 H12 0.9300
C14 H14A 0.9600
C14 H14B 0.9600
C14 H14C 0.9600
C15 H15A 0.9600
C15 H15B 0.9600
C15 H15C 0.9600
C16 C17 1.389(2)
C16 C21 1.395(2)
C17 C18 1.389(2)
C17 H17 0.9300
C18 C19 1.374(3)
C18 H18 0.9300
C19 C20 1.378(3)
C19 H19 0.9300
C20 C21 1.384(2)
C20 H20 0.9300
C21 H21 0.9300

loop_
_geom_hbond_atom_site_label_D
_geom_hbond_atom_site_label_H
_geom_hbond_atom_site_label_A
_geom_hbond_distance_DH
_geom_hbond_distance_HA
_geom_hbond_distance_DA
_geom_hbond_angle_DHA
_geom_hbond_site_symmetry_A
C14 H14C O1 0.96 2.55 3.423(2) 152.0 2_565
C14 H14C O1 0.96 2.55 3.423(2) 152.0 2_565
C14 H14C O1 0.96 2.55 3.423(2) 152.0 2_565

loop_
_geom_torsion_atom_site_label_1
_geom_torsion_atom_site_label_2
_geom_torsion_atom_site_label_3
_geom_torsion_atom_site_label_4
_geom_torsion
C13 N1 C1 O1 -177.01(15)
C14 N1 C1 O1 1.4(2)
C13 N1 C1 C2 2.1(2)
C14 N1 C1 C2 -179.58(14)
O1 C1 C2 C15 57.95(19)
N1 C1 C2 C15 -121.14(15)
O1 C1 C2 C3 -69.48(19)
N1 C1 C2 C3 111.43(15)
O1 C1 C2 C7 -166.52(15)
N1 C1 C2 C7 14.4(2)
C1 C2 C3 C4 -98.12(12)
C15 C2 C3 C4 139.81(13)
C7 C2 C3 C4 17.43(10)
C2 C3 C4 C6 -166.25(16)
C2 C3 C4 C5 116.17(15)
C2 C3 C4 C7 -17.86(11)
C3 C4 C5 C6 120.70(17)
C7 C4 C5 C6 -119.81(17)
C3 C4 C6 C5 -111.01(18)
C7 C4 C6 C5 111.76(17)
C6 C4 C7 C8 -77.46(19)
C5 C4 C7 C8 0.1(2)
C3 C4 C7 C8 133.83(12)
C6 C4 C7 C16 55.2(2)
C5 C4 C7 C16 132.80(15)
C3 C4 C7 C16 -93.48(13)
C6 C4 C7 C2 166.23(16)
C5 C4 C7 C2 -116.21(15)
C3 C4 C7 C2 17.52(11)
C1 C2 C7 C8 -22.82(17)
C15 C2 C7 C8 107.30(15)
C3 C2 C7 C8 -132.47(12)
C1 C2 C7 C16 -152.58(12)
C15 C2 C7 C16 -22.46(17)
C3 C2 C7 C16 97.78(12)
C1 C2 C7 C4 92.59(13)
C15 C2 C7 C4 -137.29(13)
C3 C2 C7 C4 -17.05(10)
C16 C7 C8 C9 -39.89(18)
C4 C7 C8 C9 93.59(16)
C2 C7 C8 C9 -168.55(13)
C16 C7 C8 C13 145.13(13)
C4 C7 C8 C13 -81.39(16)
C2 C7 C8 C13 16.47(18)
C13 C8 C9 C10 -1.3(2)
C7 C8 C9 C10 -176.37(14)
C8 C9 C10 C11 -1.6(3)
C9 C10 C11 C12 2.3(3)
C10 C11 C12 C13 0.0(3)
C11 C12 C13 C8 -2.9(2)
C11 C12 C13 N1 175.97(15)
C9 C8 C13 C12 3.5(2)
C7 C8 C13 C12 178.62(13)
C9 C8 C13 N1 -175.37(13)
C7 C8 C13 N1 -0.3(2)
C1 N1 C13 C12 170.94(15)
C14 N1 C13 C12 -7.4(2)
C1 N1 C13 C8 -10.2(2)
C14 N1 C13 C8 171.48(14)
C8 C7 C16 C17 140.81(14)
C4 C7 C16 C17 7.35(19)
C2 C7 C16 C17 -88.07(16)
C8 C7 C16 C21 -44.11(17)
C4 C7 C16 C21 -177.58(12)
C2 C7 C16 C21 87.00(15)
C21 C16 C17 C18 -0.1(2)
C7 C16 C17 C18 175.07(14)
C16 C17 C18 C19 0.4(2)
C17 C18 C19 C20 -0.3(3)
C18 C19 C20 C21 0.0(3)
C19 C20 C21 C16 0.3(2)
C17 C16 C21 C20 -0.2(2)
C7 C16 C21 C20 -175.53(13)
